data_4517165
loop_
_publ_author_name
'Song, Heng'
'Yang, Zhuoyi'
'Tung, Chen-Ho'
'Wang, Wenguang'

_publ_section_title
;
 Iron-Catalyzed Reductive Coupling of Nitroarenes with Olefins:
 Intermediate of Iron--Nitroso Complex
;
_journal_name_full 'ACS Catalysis'
_journal_page_first 276
_journal_paper_doi 10.1021/acscatal.9b03604
_journal_year 2019
_chemical_formula_moiety 'C34 H33 Cl Fe N O P S, C3 H7'
_chemical_formula_sum 'C37 H40 Cl Fe N O P S'
_chemical_formula_weight 669.03
_space_group_crystal_system triclinic
_space_group_IT_number 2
_space_group_name_Hall '-P 1'
_space_group_name_H-M_alt 'P -1'
_atom_sites_solution_hydrogens geom
_atom_sites_solution_primary dual
_audit_creation_date 2018-09-21
_audit_creation_method
;
Olex2 1.2-beta
(compiled 2018.05.29 svn.r3508 for OlexSys, GUI svn.r5506)
;
_cell_angle_alpha 76.299(3)
_cell_angle_beta 75.440(3)
_cell_angle_gamma 73.252(3)
_cell_formula_units_Z 2
_cell_length_a 9.5205(3)
_cell_length_b 13.2892(4)
_cell_length_c 14.2405(4)
_cell_measurement_reflns_used 10142
_cell_measurement_temperature 172.99(10)
_cell_measurement_theta_max 76.8290
_cell_measurement_theta_min 3.4790
_cell_volume 1643.39(9)
_computing_cell_refinement 'CrysAlisPro 1.171.39.46 (Rigaku OD, 2018)'
_computing_data_collection 'CrysAlisPro 1.171.39.46 (Rigaku OD, 2018)'
_computing_data_reduction 'CrysAlisPro 1.171.39.46 (Rigaku OD, 2018)'
_computing_molecular_graphics 'Olex2 (Dolomanov et al., 2009)'
_computing_publication_material 'Olex2 (Dolomanov et al., 2009)'
_computing_structure_refinement 'ShelXL (Sheldrick, 2015)'
_computing_structure_solution 'ShelXT (Sheldrick, 2015)'
_diffrn_ambient_environment N~2~
_diffrn_ambient_temperature 172.99(10)
_diffrn_detector 'CCD plate'
_diffrn_detector_type HyPix
_diffrn_measured_fraction_theta_full 0.989
_diffrn_measured_fraction_theta_max 0.939
_diffrn_measurement_details
;
List of Runs (angles in degrees, time in seconds):

  # Type    Start    End  Width  t~exp~   \w     \q     \k     \f   Frames
--------------------------------------------------------------------------
  1  \w   -108.00 -80.00   1.00    0.10    --  -48.45 162.00 -22.00   28
  2  \w    -87.00  -5.00   1.00    0.10    --  -48.45 117.00-172.00   82
  3  \w    -80.00 -47.00   1.00    0.10    --  -48.45-162.00 -50.00   33
  4  \w     62.00  87.00   1.00    0.10    --   48.45-162.00 -50.00   25
  5  \w     70.00  95.00   1.00    0.10    --   48.45 162.00 -22.00   25
  6  \w     50.00  92.00   1.00    0.10    --   48.45-117.00  99.00   42
  7  \w   -144.00 -52.00   1.00    0.80    --  -86.25-162.00 -50.00   92
  8  \w   -101.00 -76.00   1.00    0.80    --  -86.25-117.00  99.00   25
  9  \w    -74.00 -49.00   1.00    0.80    --  -86.25 117.00-172.00   25
 10  \w     70.00 130.00   1.00    0.80    --  107.75 162.00 -22.00   60
 11  \w     63.00 113.00   1.00    0.80    --  107.75-117.00  99.00   50
 12  \w    102.00 155.00   1.00    0.80    --  107.75 117.00-172.00   53
 13  \w    103.00 142.00   1.00    0.80    --  107.75-162.00 -50.00   39
 14  \w   -119.00 -27.00   1.00    0.10    --  -48.45 -77.00  90.00   92
 15  \w     29.00 121.00   1.00    0.10    --   48.45  77.00-180.00   92
 16  \w   -156.00 -75.00   1.00    0.80    --  -86.25 -37.00 -30.00   81
 17  \w    103.00 178.00   1.00    0.80    --  107.75  19.00-180.00   75
 18  \w     95.00 178.00   1.00    0.80    --  107.75 125.00-120.00   83
 19  \w     38.00 123.00   1.00    0.80    --  107.75 -77.00-120.00   85
 20  \w     47.00 117.00   1.00    0.80    --  107.75-125.00-180.00   70
 21  \w    100.00 171.00   1.00    0.80    --  107.75 125.00 120.00   71
 22  \w     95.00 177.00   1.00    0.80    --  107.75  19.00 120.00   82
 23  \w     97.00 169.00   1.00    0.80    --  107.75 125.00 -30.00   72
 24  \w     35.00 121.00   1.00    0.80    --  107.75 -57.00-120.00   86
;
_diffrn_measurement_device 'four-circle diffractometer'
_diffrn_measurement_device_type 'XtaLAB Synergy, Dualflex, HyPix'
_diffrn_measurement_method '\w scans'
_diffrn_orient_matrix_type 'CrysAlisPro convention (1999,Acta A55,543-557)'
_diffrn_orient_matrix_UB_11 -0.0210049000
_diffrn_orient_matrix_UB_12 0.0897905000
_diffrn_orient_matrix_UB_13 -0.0900016000
_diffrn_orient_matrix_UB_21 -0.0446234000
_diffrn_orient_matrix_UB_22 0.0840318000
_diffrn_orient_matrix_UB_23 0.0672507000
_diffrn_orient_matrix_UB_31 0.1651490000
_diffrn_orient_matrix_UB_32 0.0029128000
_diffrn_orient_matrix_UB_33 -0.0166076000
_diffrn_radiation_monochromator mirror
_diffrn_radiation_probe x-ray
_diffrn_radiation_type CuK\a
_diffrn_radiation_wavelength 1.54184
_diffrn_reflns_av_R_equivalents 0.0711
_diffrn_reflns_av_unetI/netI 0.0618
_diffrn_reflns_Laue_measured_fraction_full 0.989
_diffrn_reflns_Laue_measured_fraction_max 0.939
_diffrn_reflns_limit_h_max 11
_diffrn_reflns_limit_h_min -9
_diffrn_reflns_limit_k_max 16
_diffrn_reflns_limit_k_min -16
_diffrn_reflns_limit_l_max 17
_diffrn_reflns_limit_l_min -17
_diffrn_reflns_number 16969
_diffrn_reflns_point_group_measured_fraction_full 0.989
_diffrn_reflns_point_group_measured_fraction_max 0.939
_diffrn_reflns_theta_full 67.684
_diffrn_reflns_theta_max 76.991
_diffrn_reflns_theta_min 3.529
_diffrn_source 'micro-focus sealed X-ray tube'
_diffrn_source_type 'PhotonJet (Cu) X-ray Source'
_exptl_absorpt_coefficient_mu 5.710
_exptl_absorpt_correction_T_max 1.00000
_exptl_absorpt_correction_T_min 0.16570
_exptl_absorpt_correction_type multi-scan
_exptl_absorpt_process_details
;
CrysAlisPro 1.171.39.46 (Rigaku Oxford Diffraction, 2018)
Empirical absorption correction using spherical harmonics,
 implemented in SCALE3 ABSPACK scaling algorithm.
;
_exptl_crystal_density_diffrn 1.352
_exptl_crystal_description block
_exptl_crystal_F_000 702
_refine_diff_density_max 1.106
_refine_diff_density_min -0.927
_refine_diff_density_rms 0.121
_refine_ls_extinction_method none
_refine_ls_goodness_of_fit_ref 1.044
_refine_ls_hydrogen_treatment constr
_refine_ls_matrix_type full
_refine_ls_number_parameters 394
_refine_ls_number_reflns 6509
_refine_ls_number_restraints 0
_refine_ls_restrained_S_all 1.044
_refine_ls_R_factor_all 0.0809
_refine_ls_R_factor_gt 0.0645
_refine_ls_shift/su_max 0.001
_refine_ls_shift/su_mean 0.000
_refine_ls_structure_factor_coef Fsqd
_refine_ls_weighting_details 'w=1/[\s^2^(Fo^2^)+(0.1109P)^2^+4.0701P] where P=(Fo^2^+2Fc^2^)/3'
_refine_ls_weighting_scheme calc
_refine_ls_wR_factor_gt 0.1721
_refine_ls_wR_factor_ref 0.2070
_reflns_Friedel_coverage 0.000
_reflns_number_gt 5611
_reflns_number_total 6509
_reflns_threshold_expression 'I > 2\s(I)'
_cod_data_source_file cs9b03604_si_002.cif
_cod_data_source_block 1(ArNO)
_cod_database_code 4517165
_shelxl_version_number 2013-4
_chemical_oxdiff_formula FePSCN
_shelx_space_group_comment
;
The symmetry employed for this shelxl refinement is uniquely defined
by the following loop, which should always be used as a source of
symmetry information in preference to the above space-group names.
They are only intended as comments.
;
_reflns_odcompleteness_completeness 98.98
_reflns_odcompleteness_iscentric 1
_reflns_odcompleteness_theta 66.97
_olex2_refinement_description
;
1. Fixed Uiso
 At 1.2 times of:
  All C(H) groups, All C(H,H) groups
 At 1.5 times of:
  All C(H,H,H) groups
2.a Secondary CH2 refined with riding coordinates:
 C37(H37A,H37B), C36(H36A,H36B)
2.b Aromatic/amide H refined with riding coordinates:
 C2(H2), C3(H3), C24(H24), C11(H11), C6(H6), C20(H20), C21(H21), C9(H9),
 C22(H22), C10(H10), C8(H8), C18(H18), C5(H5), C23(H23), C16(H16), C14(H14),
 C17(H17), C15(H15)
2.c Idealised Me refined as rotating group:
 C31(H31A,H31B,H31C), C32(H32A,H32B,H32C), C30(H30A,H30B,H30C), C34(H34A,H34B,
 H34C), C33(H33A,H33B,H33C), C35(H35A,H35B,H35C)
;
_olex2_submission_special_instructions 'No special instructions were received'
_oxdiff_exptl_absorpt_empirical_details
;
Empirical correction (ABSPACK) includes:
- Absorption correction using spherical harmonics
- Frame scaling
;
_oxdiff_exptl_absorpt_empirical_full_max 2.715
_oxdiff_exptl_absorpt_empirical_full_min 0.436

loop_
_space_group_symop_operation_xyz
'x, y, z'
'-x, -y, -z'

loop_
_atom_site_label
_atom_site_type_symbol
_atom_site_fract_x
_atom_site_fract_y
_atom_site_fract_z
_atom_site_U_iso_or_equiv
_atom_site_adp_type
_atom_site_occupancy
_atom_site_site_symmetry_order
_atom_site_calc_flag
_atom_site_refinement_flags_posn
Fe1 Fe 0.22688(7) 0.80868(5) 0.68282(5) 0.0261(2) Uani 1 1 d .
P1 P 0.28006(11) 0.79192(8) 0.83122(8) 0.0263(2) Uani 1 1 d .
S1 S 0.48189(11) 0.77800(8) 0.63390(8) 0.0315(3) Uani 1 1 d .
Cl1 Cl 0.67710(16) 0.26056(10) 0.75027(12) 0.0561(4) Uani 1 1 d .
O1 O 0.0966(4) 0.6415(3) 0.7034(3) 0.0410(8) Uani 1 1 d .
N1 N 0.2164(4) 0.6693(3) 0.6998(3) 0.0284(7) Uani 1 1 d .
C12 C 0.4614(4) 0.6979(3) 0.8312(3) 0.0272(8) Uani 1 1 d .
C2 C 0.3293(5) 0.5051(4) 0.8036(3) 0.0347(9) Uani 1 1 d .
H2 H 0.2544 0.5245 0.8569 0.042 Uiso 1 1 calc R
C19 C 0.1511(5) 0.7429(3) 0.9391(3) 0.0301(9) Uani 1 1 d .
C3 C 0.4350(6) 0.4084(4) 0.8155(4) 0.0369(10) Uani 1 1 d .
H3 H 0.4309 0.3624 0.8760 0.044 Uiso 1 1 calc R
C1 C 0.3344(4) 0.5729(3) 0.7131(3) 0.0268(8) Uani 1 1 d .
C24 C 0.0370(5) 0.7054(3) 0.9249(3) 0.0332(9) Uani 1 1 d .
H24 H 0.0255 0.7084 0.8613 0.040 Uiso 1 1 calc R
C11 C 0.5168(5) 0.6331(4) 0.9137(3) 0.0342(9) Uani 1 1 d .
H11 H 0.4554 0.6314 0.9759 0.041 Uiso 1 1 calc R
C27 C 0.0891(6) 0.8602(4) 0.5738(4) 0.0412(11) Uani 1 1 d .
C13 C 0.3138(5) 0.9064(3) 0.8651(3) 0.0304(9) Uani 1 1 d .
C6 C 0.4479(5) 0.5451(4) 0.6329(3) 0.0375(10) Uani 1 1 d .
H6 H 0.4525 0.5906 0.5721 0.045 Uiso 1 1 calc R
C20 C 0.1665(5) 0.7376(4) 1.0356(3) 0.0342(9) Uani 1 1 d .
H20 H 0.2430 0.7615 1.0462 0.041 Uiso 1 1 calc R
C7 C 0.5531(5) 0.7003(3) 0.7369(3) 0.0284(8) Uani 1 1 d .
C21 C 0.0674(6) 0.6965(4) 1.1160(3) 0.0400(11) Uani 1 1 d .
H21 H 0.0773 0.6939 1.1799 0.048 Uiso 1 1 calc R
C9 C 0.7553(5) 0.5772(4) 0.8100(4) 0.0399(11) Uani 1 1 d .
H9 H 0.8544 0.5382 0.8032 0.048 Uiso 1 1 calc R
C22 C -0.0458(6) 0.6595(4) 1.1003(4) 0.0417(11) Uani 1 1 d .
H22 H -0.1117 0.6321 1.1537 0.050 Uiso 1 1 calc R
C10 C 0.6629(5) 0.5718(4) 0.9027(4) 0.0380(10) Uani 1 1 d .
H10 H 0.6988 0.5272 0.9571 0.046 Uiso 1 1 calc R
C29 C 0.1934(5) 0.9754(4) 0.6182(4) 0.0416(11) Uani 1 1 d .
C26 C 0.0007(5) 0.8875(4) 0.6644(4) 0.0381(10) Uani 1 1 d .
C8 C 0.7027(5) 0.6392(4) 0.7283(4) 0.0361(10) Uani 1 1 d .
H8 H 0.7660 0.6409 0.6667 0.043 Uiso 1 1 calc R
C28 C 0.2084(5) 0.9111(4) 0.5467(4) 0.0412(11) Uani 1 1 d .
C4 C 0.5460(5) 0.3822(4) 0.7359(4) 0.0375(10) Uani 1 1 d .
C18 C 0.2099(6) 0.9687(4) 0.9298(4) 0.0400(11) Uani 1 1 d .
H18 H 0.1201 0.9502 0.9605 0.048 Uiso 1 1 calc R
C5 C 0.5534(5) 0.4488(4) 0.6454(4) 0.0398(10) Uani 1 1 d .
H5 H 0.6293 0.4292 0.5927 0.048 Uiso 1 1 calc R
C23 C -0.0601(5) 0.6635(4) 1.0056(4) 0.0401(11) Uani 1 1 d .
H23 H -0.1352 0.6379 0.9954 0.048 Uiso 1 1 calc R
C25 C 0.0628(6) 0.9610(4) 0.6918(4) 0.0412(11) Uani 1 1 d .
C31 C -0.1417(6) 0.8561(5) 0.7171(5) 0.0557(15) Uani 1 1 d .
H31A H -0.1225 0.7797 0.7342 0.084 Uiso 1 1 calc GR
H31B H -0.2136 0.8819 0.6748 0.084 Uiso 1 1 calc GR
H31C H -0.1805 0.8867 0.7759 0.084 Uiso 1 1 calc GR
C16 C 0.3712(7) 1.0858(4) 0.9044(5) 0.0547(15) Uani 1 1 d .
H16 H 0.3893 1.1460 0.9171 0.066 Uiso 1 1 calc R
C14 C 0.4490(5) 0.9357(4) 0.8211(4) 0.0436(12) Uani 1 1 d .
H14 H 0.5207 0.8950 0.7782 0.052 Uiso 1 1 calc R
C17 C 0.2377(7) 1.0575(4) 0.9491(4) 0.0508(13) Uani 1 1 d .
H17 H 0.1668 1.0982 0.9923 0.061 Uiso 1 1 calc R
C32 C 0.0583(8) 0.7914(5) 0.5161(5) 0.0606(16) Uani 1 1 d .
H32A H 0.1445 0.7720 0.4659 0.091 Uiso 1 1 calc GR
H32B H -0.0259 0.8299 0.4860 0.091 Uiso 1 1 calc GR
H32C H 0.0366 0.7281 0.5594 0.091 Uiso 1 1 calc GR
C15 C 0.4773(7) 1.0252(5) 0.8411(5) 0.0580(16) Uani 1 1 d .
H15 H 0.5674 1.0438 0.8117 0.070 Uiso 1 1 calc R
C37 C -0.0717(10) 0.5196(7) 0.4807(5) 0.081(2) Uani 1 1 d .
H37A H -0.0845 0.4623 0.4548 0.098 Uiso 1 1 calc R
H37B H -0.1538 0.5333 0.5361 0.098 Uiso 1 1 calc R
C30 C -0.0105(8) 1.0222(5) 0.7718(5) 0.0682(19) Uani 1 1 d .
H30A H -0.0481 0.9759 0.8295 0.102 Uiso 1 1 calc GR
H30B H -0.0919 1.0788 0.7517 0.102 Uiso 1 1 calc GR
H30C H 0.0605 1.0520 0.7864 0.102 Uiso 1 1 calc GR
C34 C 0.2869(7) 1.0493(5) 0.6126(6) 0.070(2) Uani 1 1 d .
H34A H 0.2511 1.0842 0.6689 0.106 Uiso 1 1 calc GR
H34B H 0.2814 1.1018 0.5535 0.106 Uiso 1 1 calc GR
H34C H 0.3888 1.0097 0.6118 0.106 Uiso 1 1 calc GR
C33 C 0.3221(7) 0.9071(7) 0.4518(4) 0.072(2) Uani 1 1 d .
H33A H 0.3875 0.9518 0.4477 0.108 Uiso 1 1 calc GR
H33B H 0.2717 0.9321 0.3971 0.108 Uiso 1 1 calc GR
H33C H 0.3796 0.8350 0.4502 0.108 Uiso 1 1 calc GR
C35 C -0.2322(10) 0.6583(7) 0.3696(6) 0.083(2) Uani 1 1 d .
H35A H -0.2302 0.7217 0.3205 0.124 Uiso 1 1 calc GR
H35B H -0.3109 0.6746 0.4250 0.124 Uiso 1 1 calc GR
H35C H -0.2497 0.6047 0.3422 0.124 Uiso 1 1 calc GR
C36 C -0.0858(12) 0.6180(7) 0.4023(6) 0.092(3) Uani 1 1 d .
H36A H -0.0677 0.6745 0.4266 0.111 Uiso 1 1 calc R
H36B H -0.0076 0.6031 0.3453 0.111 Uiso 1 1 calc R

loop_
_atom_site_aniso_label
_atom_site_aniso_U_11
_atom_site_aniso_U_22
_atom_site_aniso_U_33
_atom_site_aniso_U_23
_atom_site_aniso_U_13
_atom_site_aniso_U_12
Fe1 0.0239(3) 0.0210(3) 0.0298(3) -0.0015(2) -0.0041(2) -0.0033(2)
P1 0.0245(5) 0.0224(5) 0.0304(5) -0.0063(4) -0.0025(4) -0.0046(4)
S1 0.0261(5) 0.0295(5) 0.0327(5) -0.0013(4) -0.0007(4) -0.0049(4)
Cl1 0.0544(8) 0.0349(6) 0.0784(9) -0.0217(6) -0.0283(7) 0.0124(5)
O1 0.0360(17) 0.0323(17) 0.058(2) -0.0069(15) -0.0124(15) -0.0117(13)
N1 0.0278(17) 0.0282(17) 0.0312(17) -0.0079(14) -0.0089(14) -0.0049(14)
C12 0.0241(19) 0.0226(19) 0.035(2) -0.0053(16) -0.0058(16) -0.0055(15)
C2 0.044(3) 0.029(2) 0.030(2) -0.0079(17) -0.0040(18) -0.0079(19)
C19 0.030(2) 0.0237(19) 0.034(2) -0.0059(16) -0.0024(17) -0.0052(16)
C3 0.049(3) 0.024(2) 0.037(2) -0.0044(17) -0.019(2) 0.0000(19)
C1 0.0243(19) 0.0208(18) 0.035(2) -0.0061(15) -0.0048(16) -0.0054(15)
C24 0.032(2) 0.030(2) 0.034(2) -0.0111(17) -0.0001(17) -0.0040(17)
C11 0.035(2) 0.033(2) 0.037(2) -0.0091(18) -0.0115(18) -0.0078(18)
C27 0.042(3) 0.038(3) 0.043(3) 0.002(2) -0.026(2) 0.000(2)
C13 0.029(2) 0.0232(19) 0.040(2) -0.0070(17) -0.0068(17) -0.0079(16)
C6 0.043(3) 0.033(2) 0.035(2) -0.0082(18) -0.0022(19) -0.0098(19)
C20 0.032(2) 0.035(2) 0.034(2) -0.0051(18) -0.0026(17) -0.0110(18)
C7 0.028(2) 0.0169(17) 0.039(2) -0.0042(15) -0.0067(17) -0.0035(15)
C21 0.044(3) 0.040(3) 0.031(2) -0.0061(19) 0.0015(19) -0.011(2)
C9 0.028(2) 0.031(2) 0.059(3) -0.010(2) -0.015(2) 0.0032(17)
C22 0.040(3) 0.042(3) 0.039(2) -0.004(2) 0.0060(19) -0.017(2)
C10 0.038(2) 0.027(2) 0.048(3) -0.0011(19) -0.021(2) 0.0008(18)
C29 0.033(2) 0.023(2) 0.062(3) 0.006(2) -0.013(2) -0.0041(17)
C26 0.027(2) 0.031(2) 0.050(3) 0.002(2) -0.0091(19) -0.0042(17)
C8 0.025(2) 0.033(2) 0.048(3) -0.0123(19) -0.0026(18) -0.0034(17)
C28 0.028(2) 0.037(2) 0.044(3) 0.016(2) -0.0109(19) -0.0020(18)
C4 0.040(2) 0.024(2) 0.052(3) -0.0135(19) -0.017(2) -0.0020(18)
C18 0.038(2) 0.032(2) 0.046(3) -0.014(2) 0.001(2) -0.0065(19)
C5 0.034(2) 0.036(2) 0.049(3) -0.020(2) -0.001(2) -0.0051(19)
C23 0.032(2) 0.042(3) 0.046(3) -0.009(2) 0.0025(19) -0.017(2)
C25 0.038(2) 0.026(2) 0.053(3) -0.005(2) -0.018(2) 0.0080(18)
C31 0.029(2) 0.045(3) 0.080(4) 0.012(3) -0.012(2) -0.007(2)
C16 0.059(3) 0.037(3) 0.076(4) -0.029(3) -0.004(3) -0.016(2)
C14 0.031(2) 0.039(3) 0.062(3) -0.023(2) 0.003(2) -0.0098(19)
C17 0.054(3) 0.036(3) 0.060(3) -0.021(2) 0.000(3) -0.007(2)
C32 0.071(4) 0.050(3) 0.063(4) -0.009(3) -0.038(3) 0.002(3)
C15 0.045(3) 0.047(3) 0.090(4) -0.029(3) 0.007(3) -0.026(2)
C37 0.118(7) 0.094(6) 0.050(4) -0.033(4) 0.015(4) -0.064(5)
C30 0.063(4) 0.055(4) 0.075(4) -0.028(3) -0.026(3) 0.028(3)
C34 0.058(4) 0.038(3) 0.116(6) 0.021(3) -0.043(4) -0.018(3)
C33 0.049(3) 0.096(5) 0.043(3) 0.021(3) -0.009(3) -0.001(3)
C35 0.113(7) 0.089(6) 0.070(5) -0.041(4) -0.004(4) -0.050(5)
C36 0.137(8) 0.094(6) 0.073(5) -0.017(4) -0.007(5) -0.080(6)

loop_
_atom_type_symbol
_atom_type_description
_atom_type_scat_dispersion_real
_atom_type_scat_dispersion_imag
_atom_type_scat_source
C C 0.0181 0.0091 'International Tables Vol C Tables 4.2.6.8 and 6.1.1.4'
H H 0.0000 0.0000 'International Tables Vol C Tables 4.2.6.8 and 6.1.1.4'
Cl Cl 0.3639 0.7018 'International Tables Vol C Tables 4.2.6.8 and 6.1.1.4'
Fe Fe -1.1336 3.1974 'International Tables Vol C Tables 4.2.6.8 and 6.1.1.4'
N N 0.0311 0.0180 'International Tables Vol C Tables 4.2.6.8 and 6.1.1.4'
O O 0.0492 0.0322 'International Tables Vol C Tables 4.2.6.8 and 6.1.1.4'
P P 0.2955 0.4335 'International Tables Vol C Tables 4.2.6.8 and 6.1.1.4'
S S 0.3331 0.5567 'International Tables Vol C Tables 4.2.6.8 and 6.1.1.4'

loop_
_geom_angle_atom_site_label_1
_geom_angle_atom_site_label_2
_geom_angle_atom_site_label_3
_geom_angle
_geom_angle_site_symmetry_1
_geom_angle_site_symmetry_3
P1 Fe1 S1 82.55(4) . .
N1 Fe1 P1 94.91(11) . .
N1 Fe1 S1 96.72(11) . .
N1 Fe1 C27 92.21(18) . .
N1 Fe1 C29 157.41(19) . .
N1 Fe1 C26 98.97(17) . .
N1 Fe1 C28 120.3(2) . .
N1 Fe1 C25 134.79(18) . .
C27 Fe1 P1 155.74(15) . .
C27 Fe1 S1 119.60(15) . .
C27 Fe1 C29 65.3(2) . .
C27 Fe1 C26 38.4(2) . .
C27 Fe1 C25 64.6(2) . .
C29 Fe1 P1 106.68(16) . .
C29 Fe1 S1 92.70(13) . .
C29 Fe1 C26 65.43(18) . .
C29 Fe1 C25 38.8(2) . .
C26 Fe1 P1 117.40(15) . .
C26 Fe1 S1 153.20(13) . .
C26 Fe1 C25 38.88(19) . .
C28 Fe1 P1 144.45(17) . .
C28 Fe1 S1 88.19(13) . .
C28 Fe1 C27 38.8(2) . .
C28 Fe1 C29 39.4(2) . .
C28 Fe1 C26 65.12(18) . .
C28 Fe1 C25 65.1(2) . .
C25 Fe1 P1 94.49(14) . .
C25 Fe1 S1 128.34(15) . .
C12 P1 Fe1 106.43(14) . .
C12 P1 C19 107.14(19) . .
C12 P1 C13 101.06(19) . .
C19 P1 Fe1 117.53(15) . .
C19 P1 C13 103.6(2) . .
C13 P1 Fe1 119.34(15) . .
C7 S1 Fe1 105.17(14) . .
O1 N1 Fe1 123.9(3) . .
O1 N1 C1 107.8(3) . .
C1 N1 Fe1 128.3(3) . .
C11 C12 P1 126.9(3) . .
C11 C12 C7 120.2(4) . .
C7 C12 P1 112.7(3) . .
C3 C2 H2 119.7 . .
C1 C2 H2 119.7 . .
C1 C2 C3 120.6(4) . .
C24 C19 P1 118.7(3) . .
C24 C19 C20 118.9(4) . .
C20 C19 P1 122.4(3) . .
C2 C3 H3 120.7 . .
C4 C3 C2 118.6(4) . .
C4 C3 H3 120.7 . .
C2 C1 N1 119.9(4) . .
C2 C1 C6 120.1(4) . .
C6 C1 N1 119.9(4) . .
C19 C24 H24 119.8 . .
C19 C24 C23 120.4(4) . .
C23 C24 H24 119.8 . .
C12 C11 H11 119.9 . .
C10 C11 C12 120.2(4) . .
C10 C11 H11 119.9 . .
C26 C27 Fe1 71.2(3) . .
C26 C27 C32 125.5(5) . .
C28 C27 Fe1 69.0(3) . .
C28 C27 C26 108.3(5) . .
C28 C27 C32 126.2(5) . .
C32 C27 Fe1 126.6(4) . .
C18 C13 P1 123.5(3) . .
C18 C13 C14 117.9(4) . .
C14 C13 P1 118.6(3) . .
C1 C6 H6 120.5 . .
C5 C6 C1 119.0(4) . .
C5 C6 H6 120.5 . .
C19 C20 H20 119.9 . .
C21 C20 C19 120.3(4) . .
C21 C20 H20 119.9 . .
C12 C7 S1 120.1(3) . .
C12 C7 C8 118.3(4) . .
C8 C7 S1 121.6(3) . .
C20 C21 H21 120.0 . .
C22 C21 C20 120.0(5) . .
C22 C21 H21 120.0 . .
C10 C9 H9 119.5 . .
C8 C9 H9 119.5 . .
C8 C9 C10 121.1(4) . .
C21 C22 H22 120.1 . .
C23 C22 C21 119.8(4) . .
C23 C22 H22 120.1 . .
C11 C10 C9 119.5(4) . .
C11 C10 H10 120.2 . .
C9 C10 H10 120.2 . .
C28 C29 Fe1 68.5(2) . .
C28 C29 C25 106.7(4) . .
C28 C29 C34 126.4(6) . .
C25 C29 Fe1 71.7(3) . .
C25 C29 C34 126.7(6) . .
C34 C29 Fe1 128.6(4) . .
C27 C26 Fe1 70.3(3) . .
C27 C26 C25 107.9(4) . .
C27 C26 C31 126.3(5) . .
C25 C26 Fe1 71.4(3) . .
C25 C26 C31 125.5(5) . .
C31 C26 Fe1 129.0(3) . .
C7 C8 H8 119.7 . .
C9 C8 C7 120.6(4) . .
C9 C8 H8 119.7 . .
C27 C28 Fe1 72.2(3) . .
C27 C28 C29 109.1(4) . .
C27 C28 C33 124.6(6) . .
C29 C28 Fe1 72.2(3) . .
C29 C28 C33 126.0(5) . .
C33 C28 Fe1 127.0(4) . .
C3 C4 Cl1 118.7(4) . .
C3 C4 C5 121.6(4) . .
C5 C4 Cl1 119.7(4) . .
C13 C18 H18 119.4 . .
C17 C18 C13 121.3(5) . .
C17 C18 H18 119.4 . .
C6 C5 H5 119.9 . .
C4 C5 C6 120.1(4) . .
C4 C5 H5 119.9 . .
C24 C23 H23 119.7 . .
C22 C23 C24 120.7(5) . .
C22 C23 H23 119.7 . .
C29 C25 Fe1 69.6(3) . .
C29 C25 C26 107.9(4) . .
C29 C25 C30 126.7(6) . .
C26 C25 Fe1 69.7(3) . .
C26 C25 C30 124.7(5) . .
C30 C25 Fe1 133.7(4) . .
C26 C31 H31A 109.5 . .
C26 C31 H31B 109.5 . .
C26 C31 H31C 109.5 . .
H31A C31 H31B 109.5 . .
H31A C31 H31C 109.5 . .
H31B C31 H31C 109.5 . .
C17 C16 H16 119.9 . .
C15 C16 H16 119.9 . .
C15 C16 C17 120.2(5) . .
C13 C14 H14 119.6 . .
C15 C14 C13 120.8(4) . .
C15 C14 H14 119.6 . .
C18 C17 C16 120.1(5) . .
C18 C17 H17 120.0 . .
C16 C17 H17 120.0 . .
C27 C32 H32A 109.5 . .
C27 C32 H32B 109.5 . .
C27 C32 H32C 109.5 . .
H32A C32 H32B 109.5 . .
H32A C32 H32C 109.5 . .
H32B C32 H32C 109.5 . .
C16 C15 C14 119.8(5) . .
C16 C15 H15 120.1 . .
C14 C15 H15 120.1 . .
C37 C37 H37A 108.0 2_566 .
C37 C37 H37B 108.0 2_566 .
H37A C37 H37B 107.2 . .
C36 C37 C37 117.3(8) . 2_566
C36 C37 H37A 108.0 . .
C36 C37 H37B 108.0 . .
C25 C30 H30A 109.5 . .
C25 C30 H30B 109.5 . .
C25 C30 H30C 109.5 . .
H30A C30 H30B 109.5 . .
H30A C30 H30C 109.5 . .
H30B C30 H30C 109.5 . .
C29 C34 H34A 109.5 . .
C29 C34 H34B 109.5 . .
C29 C34 H34C 109.5 . .
H34A C34 H34B 109.5 . .
H34A C34 H34C 109.5 . .
H34B C34 H34C 109.5 . .
C28 C33 H33A 109.5 . .
C28 C33 H33B 109.5 . .
C28 C33 H33C 109.5 . .
H33A C33 H33B 109.5 . .
H33A C33 H33C 109.5 . .
H33B C33 H33C 109.5 . .
H35A C35 H35B 109.5 . .
H35A C35 H35C 109.5 . .
H35B C35 H35C 109.5 . .
C36 C35 H35A 109.5 . .
C36 C35 H35B 109.5 . .
C36 C35 H35C 109.5 . .
C37 C36 H36A 108.3 . .
C37 C36 H36B 108.3 . .
C35 C36 C37 116.0(7) . .
C35 C36 H36A 108.3 . .
C35 C36 H36B 108.3 . .
H36A C36 H36B 107.4 . .

loop_
_geom_bond_atom_site_label_1
_geom_bond_atom_site_label_2
_geom_bond_distance
_geom_bond_site_symmetry_2
Fe1 P1 2.2410(12) .
Fe1 S1 2.2934(12) .
Fe1 N1 1.838(4) .
Fe1 C27 2.146(4) .
Fe1 C29 2.152(4) .
Fe1 C26 2.158(5) .
Fe1 C28 2.103(4) .
Fe1 C25 2.180(4) .
P1 C12 1.816(4) .
P1 C19 1.825(4) .
P1 C13 1.832(4) .
S1 C7 1.748(4) .
Cl1 C4 1.738(5) .
O1 N1 1.282(5) .
N1 C1 1.450(5) .
C12 C11 1.404(6) .
C12 C7 1.406(6) .
C2 H2 0.9300 .
C2 C3 1.389(6) .
C2 C1 1.385(6) .
C19 C24 1.392(6) .
C19 C20 1.401(6) .
C3 H3 0.9300 .
C3 C4 1.377(7) .
C1 C6 1.400(6) .
C24 H24 0.9300 .
C24 C23 1.395(6) .
C11 H11 0.9300 .
C11 C10 1.386(6) .
C27 C26 1.416(7) .
C27 C28 1.413(7) .
C27 C32 1.492(8) .
C13 C18 1.394(6) .
C13 C14 1.403(6) .
C6 H6 0.9300 .
C6 C5 1.385(7) .
C20 H20 0.9300 .
C20 C21 1.399(6) .
C7 C8 1.412(6) .
C21 H21 0.9300 .
C21 C22 1.389(7) .
C9 H9 0.9300 .
C9 C10 1.389(7) .
C9 C8 1.373(7) .
C22 H22 0.9300 .
C22 C23 1.376(7) .
C10 H10 0.9300 .
C29 C28 1.434(8) .
C29 C25 1.438(7) .
C29 C34 1.481(8) .
C26 C25 1.444(7) .
C26 C31 1.497(7) .
C8 H8 0.9300 .
C28 C33 1.505(8) .
C4 C5 1.378(7) .
C18 H18 0.9300 .
C18 C17 1.381(7) .
C5 H5 0.9300 .
C23 H23 0.9300 .
C25 C30 1.469(8) .
C31 H31A 0.9600 .
C31 H31B 0.9600 .
C31 H31C 0.9600 .
C16 H16 0.9300 .
C16 C17 1.385(8) .
C16 C15 1.378(8) .
C14 H14 0.9300 .
C14 C15 1.397(7) .
C17 H17 0.9300 .
C32 H32A 0.9600 .
C32 H32B 0.9600 .
C32 H32C 0.9600 .
C15 H15 0.9300 .
C37 C37 1.506(18) 2_566
C37 H37A 0.9700 .
C37 H37B 0.9700 .
C37 C36 1.502(12) .
C30 H30A 0.9600 .
C30 H30B 0.9600 .
C30 H30C 0.9600 .
C34 H34A 0.9600 .
C34 H34B 0.9600 .
C34 H34C 0.9600 .
C33 H33A 0.9600 .
C33 H33B 0.9600 .
C33 H33C 0.9600 .
C35 H35A 0.9600 .
C35 H35B 0.9600 .
C35 H35C 0.9600 .
C35 C36 1.492(13) .
C36 H36A 0.9700 .
C36 H36B 0.9700 .
